data_7210288
loop_
_publ_author_name
'Zhou, Lian'
'Xue, Yun-Shan'
'Zhang, Jun'
'Du, Hong-Bin'
'You, Xiao-Zeng'

_publ_section_title
;
 Construction of three-dimensional metal--organic frameworks in the
 presence of a tetrahedral ligand and a secondary bidentate linker
;
_journal_issue 31
_journal_name_full CrystEngComm
_journal_page_first 6199
_journal_paper_doi 10.1039/c3ce40621k
_journal_volume 15
_journal_year 2013
_chemical_formula_sum 'C33 H26.5 Cd O12.25'
_chemical_formula_weight 731.44
_chemical_name_systematic
; 
 ? 
;
_space_group_IT_number 15
_symmetry_cell_setting monoclinic
_symmetry_space_group_name_Hall '-C 2yc'
_symmetry_space_group_name_H-M 'C 1 2/c 1'
_atom_sites_solution_hydrogens geom
_atom_sites_solution_primary direct
_atom_sites_solution_secondary difmap
_audit_creation_method SHELXL-97
_cell_angle_alpha 90.00
_cell_angle_beta 95.4780(10)
_cell_angle_gamma 90.00
_cell_formula_units_Z 8
_cell_length_a 26.390(2)
_cell_length_b 19.0868(16)
_cell_length_c 27.639(2)
_cell_measurement_reflns_used 5741
_cell_measurement_temperature 296(2)
_cell_measurement_theta_max 19.86
_cell_measurement_theta_min 2.26
_cell_volume 13858.2(19)
_computing_cell_refinement 'Bruker SAINT'
_computing_data_collection 'Bruker APEX2'
_computing_data_reduction 'Bruker SAINT'
_computing_molecular_graphics 'Bruker SHELXTL'
_computing_publication_material 'Bruker SHELXTL'
_computing_structure_refinement 'SHELXL-97 (Sheldrick, 1997)'
_computing_structure_solution 'SHELXS-97 (Sheldrick, 1990)'
_diffrn_ambient_temperature 296(2)
_diffrn_measured_fraction_theta_full 1.000
_diffrn_measured_fraction_theta_max 1.000
_diffrn_radiation_monochromator graphite
_diffrn_radiation_source 'fine-focus sealed tube'
_diffrn_radiation_type MoK\a
_diffrn_radiation_wavelength 0.71073
_diffrn_reflns_av_R_equivalents 0.0446
_diffrn_reflns_av_sigmaI/netI 0.0743
_diffrn_reflns_limit_h_max 31
_diffrn_reflns_limit_h_min -32
_diffrn_reflns_limit_k_max 23
_diffrn_reflns_limit_k_min -20
_diffrn_reflns_limit_l_max 34
_diffrn_reflns_limit_l_min -34
_diffrn_reflns_number 41663
_diffrn_reflns_theta_full 26.02
_diffrn_reflns_theta_max 26.02
_diffrn_reflns_theta_min 1.32
_exptl_absorpt_coefficient_mu 0.345
_exptl_absorpt_correction_T_max 0.9374
_exptl_absorpt_correction_T_min 0.9311
_exptl_absorpt_correction_type multi-scan
_exptl_absorpt_process_details SADABS;Bruker,2000
_exptl_crystal_colour colorless
_exptl_crystal_density_diffrn 0.701
_exptl_crystal_density_method 'not measured'
_exptl_crystal_description rod
_exptl_crystal_F_000 2964
_exptl_crystal_size_max 0.21
_exptl_crystal_size_mid 0.20
_exptl_crystal_size_min 0.19
_platon_squeeze_details
;
;
_refine_diff_density_max 0.878
_refine_diff_density_min -1.392
_refine_diff_density_rms 0.057
_refine_ls_extinction_method none
_refine_ls_goodness_of_fit_ref 1.031
_refine_ls_hydrogen_treatment constr
_refine_ls_matrix_type full
_refine_ls_number_parameters 424
_refine_ls_number_reflns 13648
_refine_ls_number_restraints 0
_refine_ls_restrained_S_all 1.031
_refine_ls_R_factor_all 0.1195
_refine_ls_R_factor_gt 0.0696
_refine_ls_shift/su_max 0.050
_refine_ls_shift/su_mean 0.003
_refine_ls_structure_factor_coef Fsqd
_refine_ls_weighting_details 'calc w=1/[\s^2^(Fo^2^)+(0.1006P)^2^+0.0000P] where P=(Fo^2^+2Fc^2^)/3'
_refine_ls_weighting_scheme calc
_refine_ls_wR_factor_gt 0.2096
_refine_ls_wR_factor_ref 0.2228
_reflns_number_gt 5654
_reflns_number_total 13648
_reflns_threshold_expression >2sigma(I)
_cod_data_source_file c3ce40621k.txt
_cod_data_source_block 3
_cod_depositor_comments
;
The following automatic conversions were performed:

'_symmetry_cell_setting' value 'Monoclinic' changed to 'monoclinic'
according to /home/saulius/struct/CIF-dictionaries/cif_core.dic
dictionary named 'cif_core.dic' version 2.4.2 from 2011-04-26.

Automatic conversion script
Id: cif_fix_values 1891 2012-01-12 08:04:46Z andrius 
;
_cod_original_cell_volume 13858.0(19)
_cod_original_sg_symbol_H-M 'C2/c  '
_cod_original_formula_sum 'C33 H26.50 Cd O12.25'
_cod_database_code 7210288

loop_
_symmetry_equiv_pos_as_xyz
'x, y, z'
'-x, y, -z+1/2'
'x+1/2, y+1/2, z'
'-x+1/2, y+1/2, -z+1/2'
'-x, -y, -z'
'x, -y, z-1/2'
'-x+1/2, -y+1/2, -z'
'x+1/2, -y+1/2, z-1/2'

loop_
_atom_site_label
_atom_site_type_symbol
_atom_site_fract_x
_atom_site_fract_y
_atom_site_fract_z
_atom_site_U_iso_or_equiv
_atom_site_adp_type
_atom_site_occupancy
_atom_site_symmetry_multiplicity
_atom_site_calc_flag
_atom_site_refinement_flags
C1 C 0.4153(3) 0.7578(3) 1.1038(2) 0.1104(18) Uani 1 1 d .
C2 C 0.4327(2) 0.7766(3) 1.0565(2) 0.1049(16) Uani 1 1 d .
C3 C 0.4817(2) 0.7924(3) 1.0512(2) 0.1082(17) Uani 1 1 d .
H3 H 0.5047 0.7926 1.0789 0.130 Uiso 1 1 calc R
C4 C 0.4999(2) 0.8085(3) 1.0071(2) 0.1131(18) Uani 1 1 d .
H4 H 0.5340 0.8190 1.0052 0.136 Uiso 1 1 calc R
C5 C 0.4653(3) 0.8084(3) 0.9660(2) 0.1146(18) Uani 1 1 d .
C6 C 0.4136(2) 0.7952(4) 0.9700(2) 0.136(2) Uani 1 1 d .
H6 H 0.3900 0.7974 0.9427 0.163 Uiso 1 1 calc R
C7 C 0.3982(3) 0.7787(3) 1.0152(3) 0.124(2) Uani 1 1 d .
H7 H 0.3640 0.7689 1.0180 0.149 Uiso 1 1 calc R
C8 C 0.52844(19) 0.8332(3) 0.91095(18) 0.1009(15) Uani 1 1 d .
H8A H 0.5506 0.7994 0.9286 0.121 Uiso 1 1 calc R
H8B H 0.5385 0.8798 0.9219 0.121 Uiso 1 1 calc R
C9 C 0.5318(2) 0.8262(3) 0.85703(18) 0.0946(14) Uani 1 1 d .
C10 C 0.4937(2) 0.8733(3) 0.82889(18) 0.1018(15) Uani 1 1 d .
H10A H 0.4967 0.8690 0.7943 0.122 Uiso 1 1 calc R
H10B H 0.4594 0.8603 0.8351 0.122 Uiso 1 1 calc R
C11 C 0.4783(2) 0.9974(3) 0.8200(2) 0.0996(15) Uani 1 1 d .
C12 C 0.4379(2) 0.9878(3) 0.7836(2) 0.1052(16) Uani 1 1 d .
H12 H 0.4258 0.9430 0.7759 0.126 Uiso 1 1 calc R
C13 C 0.4170(2) 1.0440(3) 0.7601(2) 0.1097(16) Uani 1 1 d .
H13 H 0.3917 1.0375 0.7348 0.132 Uiso 1 1 calc R
C14 C 0.4327(2) 1.1123(3) 0.7731(2) 0.0982(15) Uani 1 1 d .
C15 C 0.4717(2) 1.1209(3) 0.8094(2) 0.1057(16) Uani 1 1 d .
H15 H 0.4831 1.1657 0.8181 0.127 Uiso 1 1 calc R
C16 C 0.4939(2) 1.0636(3) 0.8326(2) 0.1072(16) Uani 1 1 d .
H16 H 0.5199 1.0699 0.8574 0.129 Uiso 1 1 calc R
C17 C 0.4104(3) 1.1744(4) 0.7442(2) 0.1058(17) Uani 1 1 d .
C18 C 0.5192(2) 0.7511(3) 0.8408(2) 0.1133(17) Uani 1 1 d .
H18A H 0.4851 0.7388 0.8482 0.136 Uiso 1 1 calc R
H18B H 0.5209 0.7464 0.8061 0.136 Uiso 1 1 calc R
C19 C 0.5598(3) 0.6387(4) 0.8530(3) 0.133(2) Uani 1 1 d .
C20 C 0.5293(3) 0.6042(4) 0.8199(3) 0.153(3) Uani 1 1 d .
H20 H 0.5012 0.6258 0.8034 0.183 Uiso 1 1 calc R
C21 C 0.5414(4) 0.5336(4) 0.8108(3) 0.154(3) Uani 1 1 d .
H21 H 0.5202 0.5087 0.7881 0.185 Uiso 1 1 calc R
C22 C 0.5822(3) 0.5005(4) 0.8334(3) 0.132(2) Uani 1 1 d .
C23 C 0.6129(3) 0.5343(4) 0.8665(3) 0.133(2) Uani 1 1 d .
H23 H 0.6411 0.5121 0.8826 0.159 Uiso 1 1 calc R
C24 C 0.6014(3) 0.6060(4) 0.8770(3) 0.158(3) Uani 1 1 d .
H24 H 0.6223 0.6305 0.9001 0.190 Uiso 1 1 calc R
C25 C 0.5910(4) 0.4269(5) 0.8195(3) 0.142(3) Uani 1 1 d .
C26 C 0.5859(2) 0.8455(3) 0.84735(18) 0.1112(18) Uani 1 1 d .
H26A H 0.5925 0.8946 0.8543 0.133 Uiso 1 1 calc R
H26B H 0.6104 0.8175 0.8674 0.133 Uiso 1 1 calc R
C27 C 0.6383(3) 0.8276(4) 0.7812(3) 0.126(2) Uani 1 1 d .
C28 C 0.6389(3) 0.7969(4) 0.7345(2) 0.149(3) Uani 1 1 d .
H28 H 0.6089 0.7809 0.7177 0.179 Uiso 1 1 calc R
C29 C 0.6846(3) 0.7914(4) 0.7146(3) 0.155(3) Uani 1 1 d .
H29 H 0.6861 0.7720 0.6839 0.186 Uiso 1 1 calc R
C30 C 0.7284(3) 0.8150(4) 0.7412(3) 0.142(3) Uani 1 1 d .
C31 C 0.7284(3) 0.8441(4) 0.7887(3) 0.150(3) Uani 1 1 d .
H31 H 0.7582 0.8583 0.8067 0.180 Uiso 1 1 calc R
C32 C 0.6795(3) 0.8500(4) 0.8072(3) 0.142(2) Uani 1 1 d .
H32 H 0.6770 0.8697 0.8376 0.170 Uiso 1 1 calc R
C33 C 0.7818(3) 0.8057(4) 0.7221(3) 0.132(2) Uani 1 1 d .
Cd1 Cd 0.375437(15) 0.71329(2) 1.189039(14) 0.0981(2) Uani 1 1 d .
O1 O 0.36804(18) 0.7534(3) 1.10781(14) 0.1285(13) Uani 1 1 d .
O2 O 0.44806(19) 0.7442(2) 1.13869(16) 0.1242(13) Uani 1 1 d .
O3 O 0.47653(14) 0.8202(2) 0.91899(13) 0.1283(13) Uani 1 1 d .
O4 O 0.50419(14) 0.9432(2) 0.84434(13) 0.1133(11) Uani 1 1 d .
O5 O 0.42848(16) 1.2336(2) 0.75357(14) 0.1121(12) Uani 1 1 d .
O6 O 0.37512(15) 1.16376(17) 0.71038(15) 0.0984(10) Uani 1 1 d .
H6C H 0.3463 1.1548 0.7242 0.148 Uiso 1 1 d R
O7 O 0.5553(2) 0.7073(2) 0.86633(17) 0.1477(17) Uani 1 1 d .
O8 O 0.62939(16) 0.3984(2) 0.84610(14) 0.1107(11) Uani 1 1 d .
H8C H 0.6590 0.4073 0.8356 0.166 Uiso 1 1 d R
O9 O 0.56752(16) 0.3942(2) 0.78954(15) 0.1107(12) Uani 1 1 d .
O10 O 0.58920(15) 0.8307(3) 0.79566(13) 0.1366(15) Uani 1 1 d .
O11 O 0.8197(2) 0.8217(3) 0.7490(2) 0.1489(17) Uani 1 1 d .
O12 O 0.78259(18) 0.7815(3) 0.6804(2) 0.1489(17) Uani 1 1 d .
O13 O 0.4968(6) 0.3106(9) 0.7729(5) 0.136(6) Uani 0.25 1 d P
H13A H 0.4762 0.2765 0.7685 0.204 Uiso 0.25 1 d PR
H13B H 0.4943 0.3367 0.7478 0.204 Uiso 0.25 1 d PR

loop_
_atom_site_aniso_label
_atom_site_aniso_U_11
_atom_site_aniso_U_22
_atom_site_aniso_U_33
_atom_site_aniso_U_23
_atom_site_aniso_U_13
_atom_site_aniso_U_12
C1 0.149(6) 0.092(4) 0.098(4) -0.007(3) 0.056(4) -0.013(4)
C2 0.105(4) 0.117(5) 0.098(4) 0.000(3) 0.041(4) -0.006(3)
C3 0.123(5) 0.122(5) 0.082(3) 0.006(3) 0.027(3) 0.008(3)
C4 0.114(4) 0.126(5) 0.104(4) -0.001(3) 0.034(4) -0.010(3)
C5 0.120(5) 0.122(5) 0.108(5) 0.010(3) 0.042(4) 0.004(3)
C6 0.104(4) 0.217(8) 0.090(4) 0.005(4) 0.019(3) -0.008(4)
C7 0.109(4) 0.150(6) 0.120(5) 0.010(4) 0.045(4) -0.001(4)
C8 0.113(4) 0.102(4) 0.094(4) 0.005(3) 0.042(3) 0.009(3)
C9 0.123(4) 0.080(3) 0.086(3) 0.005(3) 0.039(3) 0.022(3)
C10 0.135(4) 0.088(4) 0.087(3) 0.000(3) 0.037(3) 0.018(3)
C11 0.114(4) 0.096(5) 0.093(4) 0.005(3) 0.028(3) 0.025(3)
C12 0.126(5) 0.088(4) 0.106(4) 0.008(3) 0.031(4) 0.014(3)
C13 0.125(4) 0.106(5) 0.101(4) -0.001(4) 0.022(3) 0.009(4)
C14 0.105(4) 0.098(4) 0.095(4) 0.012(3) 0.032(3) 0.017(3)
C15 0.118(4) 0.101(4) 0.100(4) -0.004(3) 0.022(4) 0.012(3)
C16 0.124(4) 0.102(5) 0.096(4) 0.000(3) 0.013(3) 0.021(4)
C17 0.115(5) 0.108(5) 0.101(4) 0.009(4) 0.045(4) 0.014(4)
C18 0.137(5) 0.095(4) 0.107(4) 0.004(4) 0.011(4) 0.028(4)
C19 0.164(6) 0.107(5) 0.124(5) -0.013(4) -0.006(5) 0.020(5)
C20 0.189(7) 0.095(5) 0.164(7) -0.011(5) -0.032(6) 0.016(5)
C21 0.199(8) 0.119(6) 0.140(6) -0.028(5) -0.010(6) 0.004(6)
C22 0.163(7) 0.110(6) 0.127(6) -0.017(5) 0.036(5) -0.005(5)
C23 0.164(6) 0.111(5) 0.128(5) -0.016(4) 0.035(5) -0.004(5)
C24 0.184(7) 0.129(6) 0.155(6) -0.021(5) -0.018(6) 0.017(5)
C25 0.167(8) 0.119(7) 0.148(7) -0.007(5) 0.049(6) 0.000(6)
C26 0.134(4) 0.116(4) 0.092(4) 0.005(3) 0.053(3) 0.032(3)
C27 0.129(5) 0.147(6) 0.112(5) 0.022(4) 0.053(4) 0.054(5)
C28 0.123(5) 0.226(8) 0.105(5) -0.014(5) 0.044(4) 0.044(5)
C29 0.143(6) 0.218(9) 0.114(5) 0.018(5) 0.058(5) 0.057(6)
C30 0.155(6) 0.154(6) 0.132(6) 0.023(5) 0.089(5) 0.042(5)
C31 0.141(5) 0.172(7) 0.148(6) -0.023(5) 0.070(5) 0.001(5)
C32 0.136(6) 0.167(7) 0.131(6) -0.011(5) 0.051(5) 0.026(5)
C33 0.128(6) 0.139(6) 0.137(7) 0.022(5) 0.046(5) 0.017(5)
Cd1 0.1136(3) 0.0880(3) 0.0992(3) -0.0077(2) 0.0431(2) -0.0057(2)
O1 0.136(3) 0.145(3) 0.113(3) -0.004(3) 0.058(3) -0.017(3)
O2 0.163(4) 0.122(3) 0.095(3) -0.001(2) 0.053(3) -0.016(3)
O3 0.118(3) 0.187(4) 0.086(2) 0.016(2) 0.042(2) -0.001(3)
O4 0.137(3) 0.096(3) 0.108(3) -0.002(2) 0.015(2) 0.020(2)
O5 0.136(3) 0.094(3) 0.109(3) 0.007(2) 0.024(2) 0.014(2)
O6 0.114(3) 0.088(2) 0.099(2) -0.008(2) 0.043(2) -0.006(2)
O7 0.212(5) 0.090(3) 0.135(3) -0.012(2) -0.014(3) 0.039(3)
O8 0.124(3) 0.108(3) 0.110(3) -0.010(2) 0.063(2) -0.010(2)
O9 0.124(3) 0.108(3) 0.110(3) -0.010(2) 0.063(2) -0.010(2)
O10 0.132(3) 0.187(4) 0.099(3) 0.019(3) 0.052(2) 0.057(3)
O11 0.137(4) 0.164(4) 0.157(4) 0.009(3) 0.074(3) 0.012(3)
O12 0.137(4) 0.164(5) 0.157(4) 0.009(3) 0.074(3) 0.013(3)
O13 0.132(11) 0.186(16) 0.098(10) 0.018(9) 0.052(10) 0.056(11)

loop_
_atom_type_symbol
_atom_type_description
_atom_type_scat_dispersion_real
_atom_type_scat_dispersion_imag
_atom_type_scat_source
C C 0.0033 0.0016 'International Tables Vol C Tables 4.2.6.8 and 6.1.1.4'
H H 0.0000 0.0000 'International Tables Vol C Tables 4.2.6.8 and 6.1.1.4'
O O 0.0106 0.0060 'International Tables Vol C Tables 4.2.6.8 and 6.1.1.4'
Cd Cd -0.8075 1.2024 'International Tables Vol C Tables 4.2.6.8 and 6.1.1.4'

loop_
_geom_angle_atom_site_label_1
_geom_angle_atom_site_label_2
_geom_angle_atom_site_label_3
_geom_angle
_geom_angle_site_symmetry_1
_geom_angle_site_symmetry_3
O2 C1 O1 122.0(6) . .
O2 C1 C2 118.7(6) . .
O1 C1 C2 119.3(7) . .
C3 C2 C7 117.6(5) . .
C3 C2 C1 122.3(6) . .
C7 C2 C1 120.1(6) . .
C2 C3 C4 124.1(6) . .
C2 C3 H3 118.0 . .
C4 C3 H3 118.0 . .
C3 C4 C5 117.7(6) . .
C3 C4 H4 121.2 . .
C5 C4 H4 121.2 . .
O3 C5 C4 126.1(5) . .
O3 C5 C6 113.6(6) . .
C4 C5 C6 120.3(6) . .
C7 C6 C5 118.8(6) . .
C7 C6 H6 120.6 . .
C5 C6 H6 120.6 . .
C6 C7 C2 121.4(6) . .
C6 C7 H7 119.3 . .
C2 C7 H7 119.3 . .
O3 C8 C9 106.7(4) . .
O3 C8 H8A 110.4 . .
C9 C8 H8A 110.4 . .
O3 C8 H8B 110.4 . .
C9 C8 H8B 110.4 . .
H8A C8 H8B 108.6 . .
C8 C9 C10 111.0(4) . .
C8 C9 C26 107.3(4) . .
C10 C9 C26 110.8(4) . .
C8 C9 C18 109.9(4) . .
C10 C9 C18 106.9(5) . .
C26 C9 C18 110.9(4) . .
O4 C10 C9 107.7(4) . .
O4 C10 H10A 110.2 . .
C9 C10 H10A 110.2 . .
O4 C10 H10B 110.2 . .
C9 C10 H10B 110.2 . .
H10A C10 H10B 108.5 . .
C16 C11 O4 116.5(6) . .
C16 C11 C12 119.7(5) . .
O4 C11 C12 123.9(6) . .
C13 C12 C11 119.2(6) . .
C13 C12 H12 120.4 . .
C11 C12 H12 120.4 . .
C12 C13 C14 121.3(6) . .
C12 C13 H13 119.3 . .
C14 C13 H13 119.3 . .
C15 C14 C13 118.6(5) . .
C15 C14 C17 121.1(6) . .
C13 C14 C17 120.0(6) . .
C16 C15 C14 120.2(6) . .
C16 C15 H15 119.9 . .
C14 C15 H15 119.9 . .
C11 C16 C15 120.9(6) . .
C11 C16 H16 119.5 . .
C15 C16 H16 119.5 . .
O5 C17 O6 122.5(6) . .
O5 C17 C14 118.5(7) . .
O6 C17 C14 118.9(7) . .
O5 C17 Cd1 60.5(3) . 6_575
O6 C17 Cd1 62.0(3) . 6_575
C14 C17 Cd1 176.5(4) . 6_575
O7 C18 C9 107.0(5) . .
O7 C18 H18A 110.3 . .
C9 C18 H18A 110.3 . .
O7 C18 H18B 110.3 . .
C9 C18 H18B 110.3 . .
H18A C18 H18B 108.6 . .
C20 C19 O7 126.5(7) . .
C20 C19 C24 120.4(7) . .
O7 C19 C24 113.1(7) . .
C19 C20 C21 117.6(7) . .
C19 C20 H20 121.2 . .
C21 C20 H20 121.2 . .
C22 C21 C20 123.2(7) . .
C22 C21 H21 118.4 . .
C20 C21 H21 118.4 . .
C23 C22 C21 119.9(8) . .
C23 C22 C25 122.5(9) . .
C21 C22 C25 117.6(9) . .
C22 C23 C24 118.2(7) . .
C22 C23 H23 120.9 . .
C24 C23 H23 120.9 . .
C19 C24 C23 120.7(7) . .
C19 C24 H24 119.7 . .
C23 C24 H24 119.7 . .
O9 C25 O8 120.4(8) . .
O9 C25 C22 127.2(10) . .
O8 C25 C22 112.4(9) . .
O10 C26 C9 105.6(5) . .
O10 C26 H26A 110.6 . .
C9 C26 H26A 110.6 . .
O10 C26 H26B 110.6 . .
C9 C26 H26B 110.6 . .
H26A C26 H26B 108.8 . .
C32 C27 O10 124.8(6) . .
C32 C27 C28 123.5(6) . .
O10 C27 C28 111.7(7) . .
C29 C28 C27 118.7(8) . .
C29 C28 H28 120.7 . .
C27 C28 H28 120.7 . .
C28 C29 C30 118.8(7) . .
C28 C29 H29 120.6 . .
C30 C29 H29 120.6 . .
C29 C30 C31 122.9(6) . .
C29 C30 C33 121.2(7) . .
C31 C30 C33 115.7(8) . .
C30 C31 C32 115.9(7) . .
C30 C31 H31 122.0 . .
C32 C31 H31 122.0 . .
C27 C32 C31 120.1(7) . .
C27 C32 H32 119.9 . .
C31 C32 H32 119.9 . .
O11 C33 O12 124.6(8) . .
O11 C33 C30 118.6(8) . .
O12 C33 C30 116.8(8) . .
O11 C33 Cd1 61.6(4) . 8_565
O12 C33 Cd1 63.0(4) . 8_565
C30 C33 Cd1 178.9(5) . 8_565
O8 Cd1 O1 84.52(15) 5_667 .
O8 Cd1 O5 134.58(16) 5_667 6_576
O1 Cd1 O5 124.20(15) . 6_576
O8 Cd1 O11 91.14(15) 5_667 8_466
O1 Cd1 O11 137.9(2) . 8_466
O5 Cd1 O11 87.52(18) 6_576 8_466
O8 Cd1 O6 169.38(15) 5_667 6_576
O1 Cd1 O6 85.15(15) . 6_576
O5 Cd1 O6 54.63(14) 6_576 6_576
O11 Cd1 O6 94.87(15) 8_466 6_576
O8 Cd1 O12 88.95(16) 5_667 8_466
O1 Cd1 O12 84.39(18) . 8_466
O5 Cd1 O12 124.62(17) 6_576 8_466
O11 Cd1 O12 53.64(19) 8_466 8_466
O6 Cd1 O12 87.59(15) 6_576 8_466
O8 Cd1 O2 89.90(13) 5_667 .
O1 Cd1 O2 53.34(15) . .
O5 Cd1 O2 83.77(15) 6_576 .
O11 Cd1 O2 168.7(2) 8_466 .
O6 Cd1 O2 85.91(13) 6_576 .
O12 Cd1 O2 137.61(19) 8_466 .
O8 Cd1 O9 51.57(14) 5_667 5_667
O1 Cd1 O9 117.99(14) . 5_667
O5 Cd1 O9 83.03(16) 6_576 5_667
O11 Cd1 O9 90.13(16) 8_466 5_667
O6 Cd1 O9 136.96(16) 6_576 5_667
O12 Cd1 O9 127.80(15) 8_466 5_667
O2 Cd1 O9 81.75(14) . 5_667
O8 Cd1 C17 161.0(2) 5_667 6_576
O1 Cd1 C17 105.55(19) . 6_576
O5 Cd1 C17 26.99(17) 6_576 6_576
O11 Cd1 C17 91.71(17) 8_466 6_576
O6 Cd1 C17 27.65(15) 6_576 6_576
O12 Cd1 C17 107.75(19) 8_466 6_576
O2 Cd1 C17 83.76(15) . 6_576
O9 Cd1 C17 109.7(2) 5_667 6_576
O8 Cd1 C33 90.16(18) 5_667 8_466
O1 Cd1 C33 111.4(3) . 8_466
O5 Cd1 C33 106.9(2) 6_576 8_466
O11 Cd1 C33 26.6(2) 8_466 8_466
O6 Cd1 C33 91.31(18) 6_576 8_466
O12 Cd1 C33 27.0(2) 8_466 8_466
O2 Cd1 C33 164.6(3) . 8_466
O9 Cd1 C33 110.1(2) 5_667 8_466
C17 Cd1 C33 100.65(19) 6_576 8_466
C1 O1 Cd1 96.5(4) . .
C1 O2 Cd1 88.2(4) . .
C5 O3 C8 118.0(5) . .
C11 O4 C10 119.0(4) . .
C17 O5 Cd1 92.6(4) . 6_575
C17 O6 Cd1 90.3(3) . 6_575
C17 O6 H6C 107.9 . .
Cd1 O6 H6C 108.1 6_575 .
C19 O7 C18 120.5(5) . .
C25 O8 Cd1 97.9(5) . 5_667
C25 O8 H8C 113.5 . .
Cd1 O8 H8C 93.1 5_667 .
C25 O9 Cd1 90.2(6) . 5_667
C27 O10 C26 115.6(5) . .
C33 O11 Cd1 91.8(5) . 8_565
C33 O12 Cd1 90.0(5) . 8_565
O13 O13 H13A 90.0 2_656 .
O13 O13 H13B 37.8 2_656 .
H13A O13 H13B 109.5 . .

loop_
_geom_bond_atom_site_label_1
_geom_bond_atom_site_label_2
_geom_bond_distance
_geom_bond_site_symmetry_2
C1 O2 1.260(7) .
C1 O1 1.265(7) .
C1 C2 1.470(8) .
C2 C3 1.350(8) .
C2 C7 1.391(8) .
C3 C4 1.386(7) .
C3 H3 0.9300 .
C4 C5 1.387(8) .
C4 H4 0.9300 .
C5 O3 1.379(7) .
C5 C6 1.404(8) .
C6 C7 1.387(8) .
C6 H6 0.9300 .
C7 H7 0.9300 .
C8 O3 1.430(6) .
C8 C9 1.507(7) .
C8 H8A 0.9700 .
C8 H8B 0.9700 .
C9 C10 1.509(7) .
C9 C26 1.522(7) .
C9 C18 1.529(8) .
C10 O4 1.421(6) .
C10 H10A 0.9700 .
C10 H10B 0.9700 .
C11 C16 1.363(7) .
C11 O4 1.379(6) .
C11 C12 1.405(7) .
C12 C13 1.345(7) .
C12 H12 0.9300 .
C13 C14 1.405(7) .
C13 H13 0.9300 .
C14 C15 1.375(7) .
C14 C17 1.516(8) .
C15 C16 1.372(7) .
C15 H15 0.9300 .
C16 H16 0.9300 .
C17 O5 1.244(7) .
C17 O6 1.271(7) .
C17 Cd1 2.740(6) 6_575
C18 O7 1.405(6) .
C18 H18A 0.9700 .
C18 H18B 0.9700 .
C19 C20 1.334(9) .
C19 O7 1.368(7) .
C19 C24 1.376(9) .
C20 C21 1.413(9) .
C20 H20 0.9300 .
C21 C22 1.348(9) .
C21 H21 0.9300 .
C22 C23 1.331(8) .
C22 C25 1.481(10) .
C23 C24 1.437(9) .
C23 H23 0.9300 .
C24 H24 0.9300 .
C25 O9 1.167(9) .
C25 O8 1.311(9) .
C26 O10 1.467(6) .
C26 H26A 0.9700 .
C26 H26B 0.9700 .
C27 C32 1.316(9) .
C27 O10 1.395(7) .
C27 C28 1.417(9) .
C28 C29 1.379(9) .
C28 H28 0.9300 .
C29 C30 1.383(10) .
C29 H29 0.9300 .
C30 C31 1.426(10) .
C30 C33 1.561(10) .
C31 C32 1.436(8) .
C31 H31 0.9300 .
C32 H32 0.9300 .
C33 O11 1.228(8) .
C33 O12 1.245(9) .
C33 Cd1 2.741(8) 8_565
Cd1 O8 2.341(4) 5_667
Cd1 O1 2.362(4) .
Cd1 O5 2.386(4) 6_576
Cd1 O11 2.412(4) 8_466
Cd1 O6 2.420(3) 6_576
Cd1 O12 2.441(5) 8_466
Cd1 O2 2.543(4) .
Cd1 O9 2.580(4) 5_667
Cd1 C17 2.740(6) 6_576
Cd1 C33 2.741(8) 8_466
O5 Cd1 2.386(4) 6_575
O6 Cd1 2.420(3) 6_575
O6 H6C 0.8992 .
O8 Cd1 2.341(4) 5_667
O8 H8C 0.8755 .
O9 Cd1 2.580(4) 5_667
O11 Cd1 2.412(4) 8_565
O12 Cd1 2.441(5) 8_565
O13 O13 1.29(3) 2_656
O13 H13A 0.8501 .
O13 H13B 0.8500 .

loop_
_geom_torsion_atom_site_label_1
_geom_torsion_atom_site_label_2
_geom_torsion_atom_site_label_3
_geom_torsion_atom_site_label_4
_geom_torsion
_geom_torsion_site_symmetry_1
_geom_torsion_site_symmetry_4
O2 C1 C2 C3 -12.7(9) . .
O1 C1 C2 C3 169.9(6) . .
O2 C1 C2 C7 167.6(6) . .
O1 C1 C2 C7 -9.8(9) . .
C7 C2 C3 C4 -2.1(9) . .
C1 C2 C3 C4 178.2(5) . .
C2 C3 C4 C5 0.2(9) . .
C3 C4 C5 O3 -177.3(6) . .
C3 C4 C5 C6 2.6(9) . .
O3 C5 C6 C7 176.5(6) . .
C4 C5 C6 C7 -3.4(10) . .
C5 C6 C7 C2 1.4(10) . .
C3 C2 C7 C6 1.2(9) . .
C1 C2 C7 C6 -179.0(6) . .
O3 C8 C9 C10 54.4(6) . .
O3 C8 C9 C26 175.6(4) . .
O3 C8 C9 C18 -63.7(5) . .
C8 C9 C10 O4 58.8(6) . .
C26 C9 C10 O4 -60.3(5) . .
C18 C9 C10 O4 178.7(4) . .
C16 C11 C12 C13 3.3(8) . .
O4 C11 C12 C13 -176.3(5) . .
C11 C12 C13 C14 -3.7(8) . .
C12 C13 C14 C15 2.7(8) . .
C12 C13 C14 C17 176.7(5) . .
C13 C14 C15 C16 -1.1(8) . .
C17 C14 C15 C16 -175.1(5) . .
O4 C11 C16 C15 177.7(5) . .
C12 C11 C16 C15 -1.9(8) . .
C14 C15 C16 C11 0.8(8) . .
C15 C14 C17 O5 0.6(7) . .
C13 C14 C17 O5 -173.3(5) . .
C15 C14 C17 O6 178.6(5) . .
C13 C14 C17 O6 4.7(7) . .
C15 C14 C17 Cd1 73(10) . 6_575
C13 C14 C17 Cd1 -101(10) . 6_575
C8 C9 C18 O7 -60.6(6) . .
C10 C9 C18 O7 178.9(4) . .
C26 C9 C18 O7 57.9(6) . .
O7 C19 C20 C21 178.7(7) . .
C24 C19 C20 C21 0.1(12) . .
C19 C20 C21 C22 -0.9(13) . .
C20 C21 C22 C23 1.0(13) . .
C20 C21 C22 C25 -178.7(7) . .
C21 C22 C23 C24 -0.4(11) . .
C25 C22 C23 C24 179.3(7) . .
C20 C19 C24 C23 0.5(12) . .
O7 C19 C24 C23 -178.3(7) . .
C22 C23 C24 C19 -0.3(11) . .
C23 C22 C25 O9 -176.4(7) . .
C21 C22 C25 O9 3.2(12) . .
C23 C22 C25 O8 4.9(10) . .
C21 C22 C25 O8 -175.4(7) . .
C8 C9 C26 O10 174.0(4) . .
C10 C9 C26 O10 -64.7(5) . .
C18 C9 C26 O10 53.9(5) . .
C32 C27 C28 C29 -1.4(12) . .
O10 C27 C28 C29 178.7(6) . .
C27 C28 C29 C30 0.9(11) . .
C28 C29 C30 C31 1.0(12) . .
C28 C29 C30 C33 175.9(6) . .
C29 C30 C31 C32 -2.3(12) . .
C33 C30 C31 C32 -177.5(6) . .
O10 C27 C32 C31 179.9(6) . .
C28 C27 C32 C31 0.0(12) . .
C30 C31 C32 C27 1.8(11) . .
C29 C30 C33 O11 -173.4(8) . .
C31 C30 C33 O11 1.9(11) . .
C29 C30 C33 O12 5.9(11) . .
C31 C30 C33 O12 -178.8(7) . .
C29 C30 C33 Cd1 -72(39) . 8_565
C31 C30 C33 Cd1 104(39) . 8_565
O2 C1 O1 Cd1 -2.0(7) . .
C2 C1 O1 Cd1 175.4(5) . .
O8 Cd1 O1 C1 -92.9(4) 5_667 .
O5 Cd1 O1 C1 49.0(4) 6_576 .
O11 Cd1 O1 C1 -178.5(3) 8_466 .
O6 Cd1 O1 C1 89.6(4) 6_576 .
O12 Cd1 O1 C1 177.6(4) 8_466 .
O2 Cd1 O1 C1 1.0(3) . .
O9 Cd1 O1 C1 -52.2(4) 5_667 .
C17 Cd1 O1 C1 70.7(4) 6_576 .
C33 Cd1 O1 C1 179.1(4) 8_466 .
O1 C1 O2 Cd1 1.8(6) . .
C2 C1 O2 Cd1 -175.5(5) . .
O8 Cd1 O2 C1 82.2(4) 5_667 .
O1 Cd1 O2 C1 -1.0(3) . .
O5 Cd1 O2 C1 -142.9(4) 6_576 .
O11 Cd1 O2 C1 177.6(7) 8_466 .
O6 Cd1 O2 C1 -88.0(4) 6_576 .
O12 Cd1 O2 C1 -6.1(5) 8_466 .
O9 Cd1 O2 C1 133.3(4) 5_667 .
C17 Cd1 O2 C1 -115.7(4) 6_576 .
C33 Cd1 O2 C1 -8.1(9) 8_466 .
C4 C5 O3 C8 0.8(9) . .
C6 C5 O3 C8 -179.1(5) . .
C9 C8 O3 C5 166.1(5) . .
C16 C11 O4 C10 -172.7(5) . .
C12 C11 O4 C10 6.9(7) . .
C9 C10 O4 C11 172.6(4) . .
O6 C17 O5 Cd1 -1.7(5) . 6_575
C14 C17 O5 Cd1 176.2(4) . 6_575
O5 C17 O6 Cd1 1.7(5) . 6_575
C14 C17 O6 Cd1 -176.2(4) . 6_575
C20 C19 O7 C18 -7.4(12) . .
C24 C19 O7 C18 171.3(6) . .
C9 C18 O7 C19 -167.6(6) . .
O9 C25 O8 Cd1 0.1(8) . 5_667
C22 C25 O8 Cd1 178.8(5) . 5_667
O8 C25 O9 Cd1 -0.1(7) . 5_667
C22 C25 O9 Cd1 -178.6(7) . 5_667
C32 C27 O10 C26 -14.1(10) . .
C28 C27 O10 C26 165.7(5) . .
C9 C26 O10 C27 -164.5(5) . .
O12 C33 O11 Cd1 -0.4(9) . 8_565
C30 C33 O11 Cd1 178.8(6) . 8_565
O11 C33 O12 Cd1 0.4(9) . 8_565
C30 C33 O12 Cd1 -178.8(6) . 8_565

loop_
_platon_squeeze_void_nr
_platon_squeeze_void_average_x
_platon_squeeze_void_average_y
_platon_squeeze_void_average_z
_platon_squeeze_void_volume
_platon_squeeze_void_count_electrons
_platon_squeeze_void_content
1 -0.004 -0.001 0.004 8806 2187 ' '
